data_7210499
loop_
_publ_author_name
'Chen, Jing'
'Li, Cheng-Peng'
'Du, Miao'

_publ_section_title
;
 Substituent effect of R-isophthalates (R = --H, --CH3, --OCH3, --tBu,
 --OH, and --NO2) on the construction of CdII coordination polymers
 incorporating a dipyridyl tecton 2,5-bis(3-pyridyl)-1,3,4-oxadiazole
;
_journal_issue 6
_journal_name_full CrystEngComm
_journal_page_first 1885
_journal_paper_doi 10.1039/c0ce00555j
_journal_volume 13
_journal_year 2011
_chemical_formula_sum 'C40 H32 Cd2 N8 O14'
_chemical_formula_weight 1073.54
_chemical_name_systematic
;
?
;
_space_group_IT_number 2
_symmetry_cell_setting triclinic
_symmetry_space_group_name_Hall '-P 1'
_symmetry_space_group_name_H-M 'P -1'
_atom_sites_solution_hydrogens geom
_atom_sites_solution_primary direct
_atom_sites_solution_secondary difmap
_audit_creation_method SHELXL-97
_cell_angle_alpha 71.099(6)
_cell_angle_beta 84.320(5)
_cell_angle_gamma 72.490(6)
_cell_formula_units_Z 2
_cell_length_a 10.309(4)
_cell_length_b 13.977(5)
_cell_length_c 15.650(6)
_cell_measurement_reflns_used 884
_cell_measurement_temperature 296(2)
_cell_measurement_theta_max 26.36
_cell_measurement_theta_min 2.48
_cell_volume 2034.5(13)
_computing_cell_refinement 'Bruker APEX II'
_computing_data_collection 'Bruker APEX II'
_computing_data_reduction 'Bruker SAINT'
_computing_molecular_graphics 'Bruker SHELXTL'
_computing_publication_material 'Bruker SHELXTL'
_computing_structure_refinement 'SHELXL-97 (Sheldrick, 1997)'
_computing_structure_solution 'SHELXS-97 (Sheldrick, 1990)'
_diffrn_ambient_temperature 296(2)
_diffrn_measured_fraction_theta_full 0.987
_diffrn_measured_fraction_theta_max 0.987
_diffrn_measurement_device_type 'APEX II CCD area detector'
_diffrn_measurement_method 'phi and omega scans'
_diffrn_radiation_monochromator graphite
_diffrn_radiation_source 'fine-focus sealed tube'
_diffrn_radiation_type MoK\a
_diffrn_radiation_wavelength 0.71073
_diffrn_reflns_av_R_equivalents 0.0214
_diffrn_reflns_av_sigmaI/netI 0.0433
_diffrn_reflns_limit_h_max 12
_diffrn_reflns_limit_h_min -12
_diffrn_reflns_limit_k_max 17
_diffrn_reflns_limit_k_min -11
_diffrn_reflns_limit_l_max 17
_diffrn_reflns_limit_l_min -19
_diffrn_reflns_number 11838
_diffrn_reflns_theta_full 26.39
_diffrn_reflns_theta_max 26.39
_diffrn_reflns_theta_min 1.61
_exptl_absorpt_coefficient_mu 1.126
_exptl_absorpt_correction_T_max 1.000000
_exptl_absorpt_correction_T_min 0.799398
_exptl_absorpt_correction_type multi-scan
_exptl_absorpt_process_details SADABS
_exptl_crystal_colour yellow
_exptl_crystal_density_diffrn 1.752
_exptl_crystal_density_meas ?
_exptl_crystal_density_method 'not measured'
_exptl_crystal_description block
_exptl_crystal_F_000 1072
_exptl_crystal_size_max 0.22
_exptl_crystal_size_mid 0.20
_exptl_crystal_size_min 0.14
_refine_diff_density_max 0.600
_refine_diff_density_min -0.490
_refine_diff_density_rms 0.105
_refine_ls_extinction_method none
_refine_ls_goodness_of_fit_ref 1.100
_refine_ls_hydrogen_treatment constr
_refine_ls_matrix_type full
_refine_ls_number_parameters 596
_refine_ls_number_reflns 8242
_refine_ls_number_restraints 24
_refine_ls_restrained_S_all 1.101
_refine_ls_R_factor_all 0.0554
_refine_ls_R_factor_gt 0.0346
_refine_ls_shift/su_max 0.001
_refine_ls_shift/su_mean 0.000
_refine_ls_structure_factor_coef Fsqd
_refine_ls_weighting_details 'calc w=1/[\s^2^(Fo^2^)+(0.0451P)^2^+0.8547P] where P=(Fo^2^+2Fc^2^)/3'
_refine_ls_weighting_scheme calc
_refine_ls_wR_factor_gt 0.0810
_refine_ls_wR_factor_ref 0.0987
_reflns_number_gt 6226
_reflns_number_total 8242
_reflns_threshold_expression >2sigma(I)
_cod_data_source_file c0ce00555j.txt
_cod_data_source_block 1
_cod_depositor_comments
;
The following automatic conversions were performed:

'_symmetry_cell_setting' value 'Triclinic' changed to 'triclinic'
according to the built-in table from CIF Core dictionary named
'cif_core.dic' version 2.4.1 from
2010-06-29.

'_exptl_absorpt_correction_type' value 'MULTI-SCAN'
changed to 'multi-scan' according to the built-in table from CIF Core
dictionary named 'cif_core.dic' version 2.4.1 from 2010-06-29.

Automatic conversion script
Id: cif_fix_values 1891 2012-01-12 08:04:46Z andrius 

The following automatic conversions were performed:

'_exptl_crystal_density_meas' value 'NONE' was changed to '?' - the
value is perceived as not measured.

Automatic conversion script
Id: cif_fix_values 3008 2015-01-20 13:52:24Z robertas 
;
_cod_original_cell_volume 2034.6(13)
_cod_original_sg_symbol_H-M P-1
_cod_database_code 7210499

loop_
_symmetry_equiv_pos_as_xyz
'x, y, z'
'-x, -y, -z'

loop_
_atom_site_label
_atom_site_type_symbol
_atom_site_fract_x
_atom_site_fract_y
_atom_site_fract_z
_atom_site_U_iso_or_equiv
_atom_site_adp_type
_atom_site_occupancy
_atom_site_symmetry_multiplicity
_atom_site_calc_flag
_atom_site_refinement_flags
Cd1 Cd 0.50433(3) 0.43610(2) 0.331404(19) 0.03075(9) Uani 1 1 d .
Cd2 Cd 0.03882(3) 0.12126(2) 0.196096(19) 0.03273(9) Uani 1 1 d .
N1 N 0.5115(3) 0.3124(3) 0.4744(2) 0.0331(7) Uani 1 1 d .
N2 N 0.4297(4) -0.0220(3) 0.6366(2) 0.0516(10) Uani 1 1 d .
N3 N 0.3539(4) -0.0780(3) 0.6135(2) 0.0482(9) Uani 1 1 d .
N4 N 0.0902(3) 0.0053(3) 0.3461(2) 0.0365(8) Uani 1 1 d .
N5 N 0.4539(3) 0.5477(3) 0.1780(2) 0.0365(8) Uani 1 1 d .
N6 N 0.2721(4) 0.5912(3) -0.1115(2) 0.0408(8) Uani 1 1 d .
N7 N 0.1971(4) 0.5348(3) -0.1352(2) 0.0417(8) Uani 1 1 d .
N8 N 0.0260(3) 0.2464(3) 0.0516(2) 0.0363(8) Uani 1 1 d .
O1 O 0.3147(3) 0.0783(2) 0.51223(17) 0.0357(6) Uani 1 1 d .
O2 O 0.2283(3) 0.4742(2) 0.01237(17) 0.0343(6) Uani 1 1 d .
O3 O 0.6318(3) 0.5279(3) 0.3469(2) 0.0511(8) Uani 1 1 d .
O4 O 0.7976(3) 0.3792(2) 0.3637(2) 0.0503(8) Uani 1 1 d .
O5 O 1.2787(3) 0.4246(2) 0.3318(2) 0.0395(7) Uani 1 1 d .
O6 O 1.3044(3) 0.5547(2) 0.3712(2) 0.0467(8) Uani 1 1 d .
O7 O 0.2435(3) 0.0238(3) 0.1514(2) 0.0563(9) Uani 1 1 d .
O8 O 0.2866(3) 0.1494(3) 0.1866(2) 0.0570(9) Uani 1 1 d .
O9 O 0.7850(3) 0.1506(2) 0.1819(2) 0.0501(8) Uani 1 1 d .
O10 O 0.9376(3) 0.0085(2) 0.1675(2) 0.0531(9) Uani 1 1 d .
O11 O 0.5803(3) 0.3007(2) 0.26556(19) 0.0429(7) Uani 1 1 d .
H11A H 0.6072 0.2369 0.2988 0.064 Uiso 1 1 d R
H11B H 0.6300 0.3117 0.2188 0.064 Uiso 1 1 d R
O12 O -0.0098(3) 0.2514(2) 0.2639(2) 0.0493(8) Uani 1 1 d .
H12A H -0.0824 0.3008 0.2632 0.074 Uiso 1 1 d R
H12B H 0.0553 0.2610 0.2863 0.074 Uiso 1 1 d R
C1 C 0.4529(4) 0.2357(3) 0.4864(3) 0.0331(9) Uani 1 1 d .
H1 H 0.4049 0.2365 0.4387 0.040 Uiso 1 1 calc R
C2 C 0.4609(4) 0.1553(3) 0.5669(3) 0.0331(9) Uani 1 1 d .
C3 C 0.5310(4) 0.1552(4) 0.6389(3) 0.0431(10) Uani 1 1 d .
H3 H 0.5395 0.1016 0.6938 0.052 Uiso 1 1 calc R
C4 C 0.5870(4) 0.2360(4) 0.6269(3) 0.0452(11) Uani 1 1 d .
H4 H 0.6314 0.2394 0.6743 0.054 Uiso 1 1 calc R
C5 C 0.5768(4) 0.3118(4) 0.5443(3) 0.0390(10) Uani 1 1 d .
H5 H 0.6172 0.3652 0.5365 0.047 Uiso 1 1 calc R
C6 C 0.4034(4) 0.0687(3) 0.5756(3) 0.0350(9) Uani 1 1 d .
C7 C 0.2885(4) -0.0170(3) 0.5406(3) 0.0355(9) Uani 1 1 d .
C8 C 0.1643(4) 0.0255(3) 0.3992(3) 0.0358(9) Uani 1 1 d .
H8 H 0.1920 0.0865 0.3771 0.043 Uiso 1 1 calc R
C9 C 0.2024(4) -0.0400(3) 0.4863(3) 0.0337(9) Uani 1 1 d .
C10 C 0.1591(4) -0.1311(3) 0.5198(3) 0.0428(10) Uani 1 1 d .
H10 H 0.1818 -0.1767 0.5779 0.051 Uiso 1 1 calc R
C11 C 0.0819(5) -0.1513(3) 0.4646(3) 0.0461(11) Uani 1 1 d .
H11 H 0.0514 -0.2111 0.4851 0.055 Uiso 1 1 calc R
C12 C 0.0502(4) -0.0829(3) 0.3792(3) 0.0410(10) Uani 1 1 d .
H12 H -0.0012 -0.0983 0.3426 0.049 Uiso 1 1 calc R
C13 C 0.3863(4) 0.5237(3) 0.1231(3) 0.0338(9) Uani 1 1 d .
H13 H 0.3555 0.4641 0.1461 0.041 Uiso 1 1 calc R
C14 C 0.3597(4) 0.5834(3) 0.0333(3) 0.0328(9) Uani 1 1 d .
C15 C 0.4048(4) 0.6728(3) -0.0007(3) 0.0430(10) Uani 1 1 d .
H15 H 0.3885 0.7149 -0.0605 0.052 Uiso 1 1 calc R
C16 C 0.4742(5) 0.6974(3) 0.0563(3) 0.0493(11) Uani 1 1 d .
H16 H 0.5057 0.7568 0.0353 0.059 Uiso 1 1 calc R
C17 C 0.4965(4) 0.6342(3) 0.1435(3) 0.0435(10) Uani 1 1 d .
H17 H 0.5436 0.6520 0.1810 0.052 Uiso 1 1 calc R
C18 C 0.2881(4) 0.5536(3) -0.0248(3) 0.0327(9) Uani 1 1 d .
C19 C 0.1728(4) 0.4682(3) -0.0609(3) 0.0322(8) Uani 1 1 d .
C20 C 0.0905(4) 0.3200(3) 0.0369(3) 0.0337(9) Uani 1 1 d .
H20 H 0.1309 0.3245 0.0855 0.040 Uiso 1 1 calc R
C21 C 0.0995(4) 0.3899(3) -0.0480(3) 0.0316(8) Uani 1 1 d .
C22 C 0.0373(5) 0.3840(4) -0.1199(3) 0.0460(11) Uani 1 1 d .
H22 H 0.0406 0.4304 -0.1776 0.055 Uiso 1 1 calc R
C23 C -0.0292(5) 0.3086(4) -0.1044(3) 0.0458(11) Uani 1 1 d .
H23 H -0.0715 0.3031 -0.1517 0.055 Uiso 1 1 calc R
C24 C -0.0330(4) 0.2411(3) -0.0183(3) 0.0398(10) Uani 1 1 d .
H24 H -0.0784 0.1901 -0.0084 0.048 Uiso 1 1 calc R
C25 C 0.7554(4) 0.4734(3) 0.3585(3) 0.0361(9) Uani 1 1 d .
C26 C 0.8522(4) 0.5340(3) 0.3640(3) 0.0358(9) Uani 1 1 d .
C27 C 0.9915(4) 0.4906(3) 0.3637(2) 0.0304(8) Uani 1 1 d .
H27 H 1.0274 0.4211 0.3638 0.036 Uiso 1 1 calc R
C28 C 1.0785(4) 0.5498(3) 0.3631(3) 0.0358(9) Uani 1 1 d .
C29 C 1.0256(5) 0.6517(4) 0.3639(5) 0.0777(19) Uani 1 1 d .
H29 H 1.0837 0.6911 0.3644 0.093 Uiso 1 1 calc R
C30 C 0.8873(5) 0.6962(5) 0.3641(6) 0.122(3) Uani 1 1 d .
H30 H 0.8518 0.7655 0.3645 0.147 Uiso 1 1 calc R
C31 C 0.8018(5) 0.6377(4) 0.3635(5) 0.081(2) Uani 1 1 d .
H31 H 0.7082 0.6685 0.3628 0.097 Uiso 1 1 calc R
C32 C 1.2292(4) 0.5063(3) 0.3567(3) 0.0332(9) Uani 1 1 d .
C33 C 0.3248(4) 0.0706(3) 0.1601(3) 0.0377(9) Uani 1 1 d .
C34 C 0.4728(4) 0.0273(3) 0.1406(3) 0.0315(8) Uani 1 1 d .
C35 C 0.5711(4) 0.0692(3) 0.1564(2) 0.0291(8) Uani 1 1 d .
H35 H 0.5442 0.1292 0.1750 0.035 Uiso 1 1 calc R
C36 C 0.7082(4) 0.0237(3) 0.1451(3) 0.0346(9) Uani 1 1 d .
C37 C 0.7471(4) -0.0650(4) 0.1163(4) 0.0573(14) Uani 1 1 d .
H37 H 0.8389 -0.0965 0.1084 0.069 Uiso 1 1 calc R
C38 C 0.6503(5) -0.1067(4) 0.0993(4) 0.0678(16) Uani 1 1 d .
H38 H 0.6771 -0.1656 0.0793 0.081 Uiso 1 1 calc R
C39 C 0.5141(4) -0.0612(4) 0.1119(3) 0.0503(12) Uani 1 1 d .
H39 H 0.4495 -0.0901 0.1010 0.060 Uiso 1 1 calc R
C40 C 0.8159(4) 0.0646(3) 0.1668(3) 0.0369(9) Uani 1 1 d .
O13 O 0.1733(8) 0.8386(8) 0.1664(14) 0.092(4) Uani 0.69(3) 1 d PU
O13' O 0.1652(18) 0.872(2) 0.109(2) 0.080(7) Uani 0.31(3) 1 d PU
O14 O 0.2049(7) 0.3298(6) 0.2315(5) 0.0557(17) Uani 0.50 1 d PU
O14' O 0.2285(7) 0.2620(6) 0.3039(6) 0.0650(19) Uani 0.50 1 d PU

loop_
_atom_site_aniso_label
_atom_site_aniso_U_11
_atom_site_aniso_U_22
_atom_site_aniso_U_33
_atom_site_aniso_U_23
_atom_site_aniso_U_13
_atom_site_aniso_U_12
Cd1 0.02344(15) 0.03161(16) 0.03979(18) -0.01137(13) -0.00214(11) -0.01059(12)
Cd2 0.02782(16) 0.03472(17) 0.03907(18) -0.01155(14) -0.00102(12) -0.01340(12)
N1 0.0301(17) 0.0387(19) 0.0338(18) -0.0129(15) -0.0026(13) -0.0119(14)
N2 0.077(3) 0.038(2) 0.036(2) -0.0049(17) -0.0140(19) -0.014(2)
N3 0.076(3) 0.033(2) 0.033(2) -0.0050(17) -0.0072(18) -0.0167(19)
N4 0.0404(19) 0.0306(18) 0.0402(19) -0.0106(15) -0.0004(15) -0.0128(15)
N5 0.0330(17) 0.0361(19) 0.0412(19) -0.0112(16) -0.0047(14) -0.0104(15)
N6 0.045(2) 0.039(2) 0.039(2) -0.0091(17) 0.0008(16) -0.0184(16)
N7 0.049(2) 0.041(2) 0.0339(19) -0.0064(16) -0.0032(16) -0.0153(17)
N8 0.0353(18) 0.0416(19) 0.0376(19) -0.0145(16) -0.0006(14) -0.0162(15)
O1 0.0403(16) 0.0279(14) 0.0342(15) -0.0022(12) -0.0057(12) -0.0093(12)
O2 0.0371(15) 0.0374(15) 0.0296(14) -0.0060(12) -0.0015(11) -0.0166(12)
O3 0.0269(16) 0.060(2) 0.078(2) -0.0295(18) -0.0041(14) -0.0182(14)
O4 0.0453(18) 0.0453(19) 0.068(2) -0.0174(17) 0.0032(15) -0.0252(15)
O5 0.0242(13) 0.0441(17) 0.0615(19) -0.0299(15) -0.0003(12) -0.0111(12)
O6 0.0252(14) 0.060(2) 0.075(2) -0.0431(18) -0.0006(13) -0.0163(13)
O7 0.0285(16) 0.065(2) 0.086(2) -0.0312(19) 0.0093(15) -0.0233(15)
O8 0.0340(17) 0.065(2) 0.079(2) -0.042(2) -0.0100(15) 0.0016(15)
O9 0.0410(17) 0.0484(19) 0.074(2) -0.0280(17) 0.0019(15) -0.0224(15)
O10 0.0206(14) 0.057(2) 0.095(3) -0.0372(19) -0.0061(15) -0.0135(14)
O11 0.0543(18) 0.0316(15) 0.0405(16) -0.0106(13) 0.0099(13) -0.0128(13)
O12 0.0430(17) 0.0423(17) 0.065(2) -0.0266(16) -0.0064(15) -0.0031(14)
C1 0.031(2) 0.038(2) 0.032(2) -0.0124(18) -0.0028(16) -0.0101(17)
C2 0.033(2) 0.035(2) 0.028(2) -0.0111(18) -0.0001(16) -0.0050(17)
C3 0.048(3) 0.043(3) 0.030(2) -0.008(2) -0.0058(19) -0.005(2)
C4 0.041(2) 0.062(3) 0.040(3) -0.026(2) -0.0090(19) -0.011(2)
C5 0.032(2) 0.050(3) 0.043(3) -0.024(2) 0.0001(18) -0.0134(19)
C6 0.040(2) 0.034(2) 0.028(2) -0.0111(18) -0.0010(17) -0.0041(18)
C7 0.042(2) 0.028(2) 0.035(2) -0.0099(18) 0.0089(18) -0.0098(17)
C8 0.040(2) 0.026(2) 0.039(2) -0.0075(18) 0.0038(18) -0.0100(17)
C9 0.035(2) 0.027(2) 0.038(2) -0.0123(18) 0.0071(17) -0.0079(16)
C10 0.050(3) 0.031(2) 0.043(2) -0.010(2) 0.011(2) -0.0109(19)
C11 0.052(3) 0.034(2) 0.055(3) -0.010(2) 0.009(2) -0.023(2)
C12 0.040(2) 0.035(2) 0.052(3) -0.018(2) 0.005(2) -0.0137(19)
C13 0.030(2) 0.032(2) 0.041(2) -0.0086(18) 0.0015(16) -0.0144(17)
C14 0.0257(19) 0.031(2) 0.041(2) -0.0115(18) 0.0012(16) -0.0060(16)
C15 0.051(3) 0.036(2) 0.041(2) -0.004(2) -0.004(2) -0.017(2)
C16 0.059(3) 0.035(2) 0.059(3) -0.010(2) -0.004(2) -0.025(2)
C17 0.044(2) 0.038(2) 0.054(3) -0.014(2) -0.006(2) -0.017(2)
C18 0.029(2) 0.028(2) 0.039(2) -0.0074(18) 0.0021(16) -0.0087(16)
C19 0.032(2) 0.034(2) 0.028(2) -0.0079(17) -0.0039(16) -0.0063(17)
C20 0.034(2) 0.036(2) 0.032(2) -0.0091(18) -0.0025(16) -0.0124(17)
C21 0.0282(19) 0.036(2) 0.030(2) -0.0108(17) 0.0002(15) -0.0081(16)
C22 0.052(3) 0.055(3) 0.032(2) -0.013(2) -0.0023(19) -0.017(2)
C23 0.052(3) 0.061(3) 0.036(2) -0.022(2) -0.008(2) -0.022(2)
C24 0.033(2) 0.045(2) 0.050(3) -0.024(2) 0.0017(19) -0.0151(19)
C25 0.028(2) 0.048(3) 0.038(2) -0.014(2) 0.0003(16) -0.0191(19)
C26 0.0208(18) 0.044(2) 0.052(3) -0.023(2) -0.0017(16) -0.0124(17)
C27 0.0252(18) 0.034(2) 0.036(2) -0.0129(17) -0.0017(15) -0.0122(16)
C28 0.0227(19) 0.046(2) 0.051(2) -0.028(2) 0.0012(17) -0.0129(17)
C29 0.029(2) 0.069(3) 0.170(6) -0.081(4) 0.009(3) -0.020(2)
C30 0.031(3) 0.085(4) 0.303(11) -0.135(6) 0.017(4) -0.016(3)
C31 0.024(2) 0.076(4) 0.175(6) -0.081(4) 0.008(3) -0.016(2)
C32 0.0267(19) 0.042(2) 0.038(2) -0.0150(19) -0.0028(16) -0.0153(17)
C33 0.028(2) 0.045(3) 0.035(2) -0.0109(19) -0.0031(16) -0.0047(18)
C34 0.0263(19) 0.038(2) 0.032(2) -0.0099(18) -0.0011(15) -0.0121(16)
C35 0.0305(19) 0.029(2) 0.030(2) -0.0113(16) 0.0006(15) -0.0109(16)
C36 0.0265(19) 0.041(2) 0.041(2) -0.0160(19) 0.0019(16) -0.0140(17)
C37 0.023(2) 0.069(3) 0.098(4) -0.055(3) 0.006(2) -0.010(2)
C38 0.034(2) 0.076(4) 0.125(5) -0.076(4) 0.004(3) -0.014(2)
C39 0.031(2) 0.061(3) 0.079(3) -0.044(3) 0.004(2) -0.019(2)
C40 0.031(2) 0.044(2) 0.041(2) -0.012(2) 0.0004(17) -0.0188(19)
O13 0.092(5) 0.069(5) 0.120(9) -0.032(5) -0.003(5) -0.025(4)
O13' 0.082(9) 0.083(10) 0.097(12) -0.055(8) 0.000(7) -0.028(6)
O14 0.060(4) 0.063(4) 0.064(4) -0.030(4) -0.006(3) -0.032(3)
O14' 0.070(4) 0.064(4) 0.085(5) -0.039(4) 0.003(4) -0.037(4)

loop_
_atom_type_symbol
_atom_type_description
_atom_type_scat_dispersion_real
_atom_type_scat_dispersion_imag
_atom_type_scat_source
C C 0.0033 0.0016 'International Tables Vol C Tables 4.2.6.8 and 6.1.1.4'
H H 0.0000 0.0000 'International Tables Vol C Tables 4.2.6.8 and 6.1.1.4'
N N 0.0061 0.0033 'International Tables Vol C Tables 4.2.6.8 and 6.1.1.4'
O O 0.0106 0.0060 'International Tables Vol C Tables 4.2.6.8 and 6.1.1.4'
Cd Cd -0.8075 1.2024 'International Tables Vol C Tables 4.2.6.8 and 6.1.1.4'

loop_
_geom_angle_atom_site_label_1
_geom_angle_atom_site_label_2
_geom_angle_atom_site_label_3
_geom_angle
_geom_angle_site_symmetry_1
_geom_angle_site_symmetry_3
O3 Cd1 N1 103.08(12) . .
O3 Cd1 O11 123.29(11) . .
N1 Cd1 O11 90.58(11) . .
O3 Cd1 O5 146.16(11) . 1_455
N1 Cd1 O5 82.85(10) . 1_455
O11 Cd1 O5 89.49(10) . 1_455
O3 Cd1 O6 91.65(11) . 1_455
N1 Cd1 O6 91.16(11) . 1_455
O11 Cd1 O6 143.53(10) . 1_455
O5 Cd1 O6 54.67(9) 1_455 1_455
O3 Cd1 N5 90.52(12) . .
N1 Cd1 N5 166.16(11) . .
O11 Cd1 N5 83.92(11) . .
O5 Cd1 N5 84.41(11) 1_455 .
O6 Cd1 N5 85.85(11) 1_455 .
O3 Cd1 C32 118.68(12) . 1_455
N1 Cd1 C32 86.94(11) . 1_455
O11 Cd1 C32 116.79(11) . 1_455
O5 Cd1 C32 27.57(10) 1_455 1_455
O6 Cd1 C32 27.10(10) 1_455 1_455
N5 Cd1 C32 84.26(11) . 1_455
O12 Cd2 O10 139.77(11) . 1_455
O12 Cd2 O7 131.59(11) . .
O10 Cd2 O7 87.65(11) 1_455 .
O12 Cd2 N8 91.30(11) . .
O10 Cd2 N8 100.11(12) 1_455 .
O7 Cd2 N8 87.64(12) . .
O12 Cd2 N4 83.96(11) . .
O10 Cd2 N4 90.19(12) 1_455 .
O7 Cd2 N4 87.71(12) . .
N8 Cd2 N4 168.51(11) . .
O12 Cd2 O9 89.28(10) . 1_455
O10 Cd2 O9 53.49(10) 1_455 1_455
O7 Cd2 O9 138.86(11) . 1_455
N8 Cd2 O9 86.80(11) . 1_455
N4 Cd2 O9 103.56(11) . 1_455
C1 N1 C5 118.1(3) . .
C1 N1 Cd1 118.9(2) . .
C5 N1 Cd1 123.0(3) . .
C6 N2 N3 105.9(3) . .
C7 N3 N2 107.1(3) . .
C8 N4 C12 117.7(4) . .
C8 N4 Cd2 119.7(3) . .
C12 N4 Cd2 122.6(3) . .
C13 N5 C17 117.4(4) . .
C13 N5 Cd1 121.1(3) . .
C17 N5 Cd1 121.4(3) . .
C18 N6 N7 106.9(3) . .
C19 N7 N6 106.3(3) . .
C20 N8 C24 118.4(4) . .
C20 N8 Cd2 118.7(3) . .
C24 N8 Cd2 122.6(3) . .
C7 O1 C6 103.0(3) . .
C18 O2 C19 102.9(3) . .
C25 O3 Cd1 111.4(3) . .
C32 O5 Cd1 92.4(2) . 1_655
C32 O6 Cd1 92.0(2) . 1_655
C33 O7 Cd2 102.3(3) . .
C40 O9 Cd2 86.7(2) . 1_655
C40 O10 Cd2 97.4(2) . 1_655
Cd1 O11 H11A 119.9 . .
Cd1 O11 H11B 116.9 . .
H11A O11 H11B 110.8 . .
Cd2 O12 H12A 130.1 . .
Cd2 O12 H12B 118.5 . .
H12A O12 H12B 110.5 . .
N1 C1 C2 122.5(4) . .
N1 C1 H1 118.8 . .
C2 C1 H1 118.8 . .
C1 C2 C3 118.6(4) . .
C1 C2 C6 120.9(3) . .
C3 C2 C6 120.4(4) . .
C4 C3 C2 118.5(4) . .
C4 C3 H3 120.8 . .
C2 C3 H3 120.8 . .
C5 C4 C3 119.3(4) . .
C5 C4 H4 120.4 . .
C3 C4 H4 120.4 . .
N1 C5 C4 123.0(4) . .
N1 C5 H5 118.5 . .
C4 C5 H5 118.5 . .
N2 C6 O1 112.5(4) . .
N2 C6 C2 127.6(4) . .
O1 C6 C2 119.9(3) . .
N3 C7 O1 111.5(4) . .
N3 C7 C9 128.8(4) . .
O1 C7 C9 119.6(3) . .
N4 C8 C9 123.2(4) . .
N4 C8 H8 118.4 . .
C9 C8 H8 118.4 . .
C8 C9 C10 118.3(4) . .
C8 C9 C7 121.3(3) . .
C10 C9 C7 120.4(4) . .
C11 C10 C9 118.2(4) . .
C11 C10 H10 120.9 . .
C9 C10 H10 120.9 . .
C12 C11 C10 119.7(4) . .
C12 C11 H11 120.2 . .
C10 C11 H11 120.2 . .
N4 C12 C11 123.0(4) . .
N4 C12 H12 118.5 . .
C11 C12 H12 118.5 . .
N5 C13 C14 123.1(4) . .
N5 C13 H13 118.5 . .
C14 C13 H13 118.5 . .
C13 C14 C15 118.3(4) . .
C13 C14 C18 121.5(3) . .
C15 C14 C18 120.1(4) . .
C16 C15 C14 118.3(4) . .
C16 C15 H15 120.8 . .
C14 C15 H15 120.8 . .
C17 C16 C15 119.6(4) . .
C17 C16 H16 120.2 . .
C15 C16 H16 120.2 . .
N5 C17 C16 123.2(4) . .
N5 C17 H17 118.4 . .
C16 C17 H17 118.4 . .
N6 C18 O2 111.7(3) . .
N6 C18 C14 129.0(4) . .
O2 C18 C14 119.3(3) . .
N7 C19 O2 112.2(3) . .
N7 C19 C21 128.5(4) . .
O2 C19 C21 119.2(3) . .
N8 C20 C21 122.4(4) . .
N8 C20 H20 118.8 . .
C21 C20 H20 118.8 . .
C20 C21 C22 118.6(4) . .
C20 C21 C19 120.4(3) . .
C22 C21 C19 121.0(4) . .
C23 C22 C21 118.7(4) . .
C23 C22 H22 120.6 . .
C21 C22 H22 120.6 . .
C22 C23 C24 119.5(4) . .
C22 C23 H23 120.3 . .
C24 C23 H23 120.3 . .
N8 C24 C23 122.3(4) . .
N8 C24 H24 118.8 . .
C23 C24 H24 118.8 . .
O4 C25 O3 124.6(4) . .
O4 C25 C26 120.9(4) . .
O3 C25 C26 114.5(4) . .
C27 C26 C31 118.4(4) . .
C27 C26 C25 121.6(4) . .
C31 C26 C25 119.9(4) . .
C26 C27 C28 120.7(4) . .
C26 C27 H27 119.6 . .
C28 C27 H27 119.6 . .
C29 C28 C27 119.6(4) . .
C29 C28 C32 119.0(4) . .
C27 C28 C32 121.3(4) . .
C28 C29 C30 120.5(4) . .
C28 C29 H29 119.8 . .
C30 C29 H29 119.8 . .
C31 C30 C29 119.7(5) . .
C31 C30 H30 120.2 . .
C29 C30 H30 120.2 . .
C30 C31 C26 121.2(4) . .
C30 C31 H31 119.4 . .
C26 C31 H31 119.4 . .
O6 C32 O5 120.9(3) . .
O6 C32 C28 119.0(4) . .
O5 C32 C28 120.0(3) . .
O6 C32 Cd1 60.9(2) . 1_655
O5 C32 Cd1 60.07(18) . 1_655
C28 C32 Cd1 175.6(3) . 1_655
O8 C33 O7 121.6(4) . .
O8 C33 C34 119.9(4) . .
O7 C33 C34 118.5(4) . .
C39 C34 C35 118.7(3) . .
C39 C34 C33 119.3(3) . .
C35 C34 C33 121.8(4) . .
C36 C35 C34 121.4(4) . .
C36 C35 H35 119.3 . .
C34 C35 H35 119.3 . .
C35 C36 C37 118.8(4) . .
C35 C36 C40 121.9(4) . .
C37 C36 C40 119.2(4) . .
C38 C37 C36 120.4(4) . .
C38 C37 H37 119.8 . .
C36 C37 H37 119.8 . .
C39 C38 C37 120.2(4) . .
C39 C38 H38 119.9 . .
C37 C38 H38 119.9 . .
C38 C39 C34 120.5(4) . .
C38 C39 H39 119.7 . .
C34 C39 H39 119.7 . .
O9 C40 O10 122.3(4) . .
O9 C40 C36 120.7(4) . .
O10 C40 C36 116.9(4) . .

loop_
_geom_bond_atom_site_label_1
_geom_bond_atom_site_label_2
_geom_bond_distance
_geom_bond_site_symmetry_2
Cd1 O3 2.170(3) .
Cd1 N1 2.335(3) .
Cd1 O11 2.338(3) .
Cd1 O5 2.378(3) 1_455
Cd1 O6 2.397(3) 1_455
Cd1 N5 2.408(3) .
Cd1 C32 2.742(4) 1_455
Cd2 O12 2.298(3) .
Cd2 O10 2.305(3) 1_455
Cd2 O7 2.322(3) .
Cd2 N8 2.355(3) .
Cd2 N4 2.383(3) .
Cd2 O9 2.545(3) 1_455
N1 C1 1.337(5) .
N1 C5 1.337(5) .
N2 C6 1.285(5) .
N2 N3 1.402(5) .
N3 C7 1.289(5) .
N4 C8 1.328(5) .
N4 C12 1.345(5) .
N5 C13 1.336(5) .
N5 C17 1.340(5) .
N6 C18 1.294(5) .
N6 N7 1.402(5) .
N7 C19 1.290(5) .
N8 C20 1.335(5) .
N8 C24 1.335(5) .
O1 C7 1.362(5) .
O1 C6 1.363(5) .
O2 C18 1.367(4) .
O2 C19 1.368(4) .
O3 C25 1.268(5) .
O4 C25 1.234(5) .
O5 C32 1.270(5) .
O5 Cd1 2.378(3) 1_655
O6 C32 1.250(4) .
O6 Cd1 2.397(3) 1_655
O7 C33 1.249(5) .
O8 C33 1.242(5) .
O9 C40 1.240(5) .
O9 Cd2 2.545(3) 1_655
O10 C40 1.263(5) .
O10 Cd2 2.305(3) 1_655
O11 H11A 0.8500 .
O11 H11B 0.8499 .
O12 H12A 0.8502 .
O12 H12B 0.8509 .
C1 C2 1.380(5) .
C1 H1 0.9300 .
C2 C3 1.399(6) .
C2 C6 1.463(6) .
C3 C4 1.370(6) .
C3 H3 0.9300 .
C4 C5 1.370(6) .
C4 H4 0.9300 .
C5 H5 0.9300 .
C7 C9 1.453(6) .
C8 C9 1.389(5) .
C8 H8 0.9300 .
C9 C10 1.399(5) .
C10 C11 1.374(6) .
C10 H10 0.9300 .
C11 C12 1.370(6) .
C11 H11 0.9300 .
C12 H12 0.9300 .
C13 C14 1.387(5) .
C13 H13 0.9300 .
C14 C15 1.389(5) .
C14 C18 1.453(5) .
C15 C16 1.379(6) .
C15 H15 0.9300 .
C16 C17 1.362(6) .
C16 H16 0.9300 .
C17 H17 0.9300 .
C19 C21 1.461(5) .
C20 C21 1.385(5) .
C20 H20 0.9300 .
C21 C22 1.386(6) .
C22 C23 1.369(6) .
C22 H22 0.9300 .
C23 C24 1.378(6) .
C23 H23 0.9300 .
C24 H24 0.9300 .
C25 C26 1.515(5) .
C26 C27 1.380(5) .
C26 C31 1.383(6) .
C27 C28 1.389(5) .
C27 H27 0.9300 .
C28 C29 1.367(6) .
C28 C32 1.495(5) .
C29 C30 1.373(7) .
C29 H29 0.9300 .
C30 C31 1.373(7) .
C30 H30 0.9300 .
C31 H31 0.9300 .
C32 Cd1 2.742(4) 1_655
C33 C34 1.502(5) .
C34 C39 1.385(6) .
C34 C35 1.390(5) .
C35 C36 1.384(5) .
C35 H35 0.9300 .
C36 C37 1.388(6) .
C36 C40 1.503(5) .
C37 C38 1.382(6) .
C37 H37 0.9300 .
C38 C39 1.380(6) .
C38 H38 0.9300 .
C39 H39 0.9300 .
O13 O13' 0.86(2) .
O14 O14' 1.209(9) .

loop_
_geom_torsion_atom_site_label_1
_geom_torsion_atom_site_label_2
_geom_torsion_atom_site_label_3
_geom_torsion_atom_site_label_4
_geom_torsion
_geom_torsion_site_symmetry_1
O3 Cd1 N1 C1 -173.7(3) .
O11 Cd1 N1 C1 -49.2(3) .
O5 Cd1 N1 C1 40.2(3) 1_455
O6 Cd1 N1 C1 94.3(3) 1_455
N5 Cd1 N1 C1 17.1(6) .
C32 Cd1 N1 C1 67.6(3) 1_455
O3 Cd1 N1 C5 3.3(3) .
O11 Cd1 N1 C5 127.7(3) .
O5 Cd1 N1 C5 -142.9(3) 1_455
O6 Cd1 N1 C5 -88.7(3) 1_455
N5 Cd1 N1 C5 -166.0(4) .
C32 Cd1 N1 C5 -115.5(3) 1_455
C6 N2 N3 C7 0.2(5) .
O12 Cd2 N4 C8 -45.2(3) .
O10 Cd2 N4 C8 174.7(3) 1_455
O7 Cd2 N4 C8 87.0(3) .
N8 Cd2 N4 C8 20.8(7) .
O9 Cd2 N4 C8 -133.0(3) 1_455
O12 Cd2 N4 C12 136.7(3) .
O10 Cd2 N4 C12 -3.4(3) 1_455
O7 Cd2 N4 C12 -91.0(3) .
N8 Cd2 N4 C12 -157.2(5) .
O9 Cd2 N4 C12 49.0(3) 1_455
O3 Cd1 N5 C13 171.8(3) .
N1 Cd1 N5 C13 -18.6(6) .
O11 Cd1 N5 C13 48.4(3) .
O5 Cd1 N5 C13 -41.7(3) 1_455
O6 Cd1 N5 C13 -96.6(3) 1_455
C32 Cd1 N5 C13 -69.4(3) 1_455
O3 Cd1 N5 C17 -5.9(3) .
N1 Cd1 N5 C17 163.6(4) .
O11 Cd1 N5 C17 -129.3(3) .
O5 Cd1 N5 C17 140.6(3) 1_455
O6 Cd1 N5 C17 85.7(3) 1_455
C32 Cd1 N5 C17 112.9(3) 1_455
C18 N6 N7 C19 0.5(4) .
O12 Cd2 N8 C20 47.0(3) .
O10 Cd2 N8 C20 -171.8(3) 1_455
O7 Cd2 N8 C20 -84.6(3) .
N4 Cd2 N8 C20 -18.4(7) .
O9 Cd2 N8 C20 136.2(3) 1_455
O12 Cd2 N8 C24 -139.0(3) .
O10 Cd2 N8 C24 2.2(3) 1_455
O7 Cd2 N8 C24 89.4(3) .
N4 Cd2 N8 C24 155.6(5) .
O9 Cd2 N8 C24 -49.8(3) 1_455
N1 Cd1 O3 C25 67.9(3) .
O11 Cd1 O3 C25 -31.6(3) .
O5 Cd1 O3 C25 164.6(2) 1_455
O6 Cd1 O3 C25 159.5(3) 1_455
N5 Cd1 O3 C25 -114.7(3) .
C32 Cd1 O3 C25 161.6(3) 1_455
O12 Cd2 O7 C33 -10.1(3) .
O10 Cd2 O7 C33 179.8(3) 1_455
N8 Cd2 O7 C33 79.5(3) .
N4 Cd2 O7 C33 -90.0(3) .
O9 Cd2 O7 C33 161.9(2) 1_455
C5 N1 C1 C2 -1.8(6) .
Cd1 N1 C1 C2 175.3(3) .
N1 C1 C2 C3 1.1(6) .
N1 C1 C2 C6 -175.8(4) .
C1 C2 C3 C4 1.0(6) .
C6 C2 C3 C4 177.9(4) .
C2 C3 C4 C5 -2.3(6) .
C1 N1 C5 C4 0.5(6) .
Cd1 N1 C5 C4 -176.5(3) .
C3 C4 C5 N1 1.6(6) .
N3 N2 C6 O1 -0.1(5) .
N3 N2 C6 C2 -177.6(4) .
C7 O1 C6 N2 0.0(4) .
C7 O1 C6 C2 177.7(3) .
C1 C2 C6 N2 162.1(4) .
C3 C2 C6 N2 -14.8(6) .
C1 C2 C6 O1 -15.2(5) .
C3 C2 C6 O1 168.0(4) .
N2 N3 C7 O1 -0.2(5) .
N2 N3 C7 C9 175.8(4) .
C6 O1 C7 N3 0.1(4) .
C6 O1 C7 C9 -176.3(3) .
C12 N4 C8 C9 0.4(6) .
Cd2 N4 C8 C9 -177.8(3) .
N4 C8 C9 C10 -0.8(6) .
N4 C8 C9 C7 177.3(4) .
N3 C7 C9 C8 -165.1(4) .
O1 C7 C9 C8 10.7(6) .
N3 C7 C9 C10 13.0(7) .
O1 C7 C9 C10 -171.2(4) .
C8 C9 C10 C11 0.5(6) .
C7 C9 C10 C11 -177.7(4) .
C9 C10 C11 C12 0.2(6) .
C8 N4 C12 C11 0.4(6) .
Cd2 N4 C12 C11 178.5(3) .
C10 C11 C12 N4 -0.7(7) .
C17 N5 C13 C14 0.4(6) .
Cd1 N5 C13 C14 -177.4(3) .
N5 C13 C14 C15 -0.5(6) .
N5 C13 C14 C18 178.8(4) .
C13 C14 C15 C16 0.3(6) .
C18 C14 C15 C16 -179.0(4) .
C14 C15 C16 C17 0.0(7) .
C13 N5 C17 C16 -0.1(6) .
Cd1 N5 C17 C16 177.7(3) .
C15 C16 C17 N5 -0.1(7) .
N7 N6 C18 O2 0.1(4) .
N7 N6 C18 C14 179.1(4) .
C19 O2 C18 N6 -0.6(4) .
C19 O2 C18 C14 -179.7(3) .
C13 C14 C18 N6 -169.3(4) .
C15 C14 C18 N6 10.0(6) .
C13 C14 C18 O2 9.6(5) .
C15 C14 C18 O2 -171.1(4) .
N6 N7 C19 O2 -0.9(4) .
N6 N7 C19 C21 -179.3(4) .
C18 O2 C19 N7 0.9(4) .
C18 O2 C19 C21 179.5(3) .
C24 N8 C20 C21 -0.7(6) .
Cd2 N8 C20 C21 173.5(3) .
N8 C20 C21 C22 1.0(6) .
N8 C20 C21 C19 -179.1(4) .
N7 C19 C21 C20 176.0(4) .
O2 C19 C21 C20 -2.4(5) .
N7 C19 C21 C22 -4.2(6) .
O2 C19 C21 C22 177.5(4) .
C20 C21 C22 C23 -0.7(6) .
C19 C21 C22 C23 179.4(4) .
C21 C22 C23 C24 0.2(7) .
C20 N8 C24 C23 0.2(6) .
Cd2 N8 C24 C23 -173.8(3) .
C22 C23 C24 N8 0.1(7) .
Cd1 O3 C25 O4 -2.5(5) .
Cd1 O3 C25 C26 176.3(3) .
O4 C25 C26 C27 8.2(6) .
O3 C25 C26 C27 -170.7(4) .
O4 C25 C26 C31 -176.1(5) .
O3 C25 C26 C31 5.0(6) .
C31 C26 C27 C28 0.2(7) .
C25 C26 C27 C28 176.0(4) .
C26 C27 C28 C29 0.7(7) .
C26 C27 C28 C32 -176.0(4) .
C27 C28 C29 C30 -0.9(9) .
C32 C28 C29 C30 175.9(6) .
C28 C29 C30 C31 0.1(12) .
C29 C30 C31 C26 0.8(12) .
C27 C26 C31 C30 -1.0(10) .
C25 C26 C31 C30 -176.9(6) .
Cd1 O6 C32 O5 1.0(4) 1_655
Cd1 O6 C32 C28 -175.0(3) 1_655
Cd1 O5 C32 O6 -1.0(4) 1_655
Cd1 O5 C32 C28 175.0(3) 1_655
C29 C28 C32 O6 14.9(7) .
C27 C28 C32 O6 -168.4(4) .
C29 C28 C32 O5 -161.2(5) .
C27 C28 C32 O5 15.5(6) .
Cd2 O7 C33 O8 -0.5(5) .
Cd2 O7 C33 C34 177.6(3) .
O8 C33 C34 C39 179.4(4) .
O7 C33 C34 C39 1.4(6) .
O8 C33 C34 C35 3.9(6) .
O7 C33 C34 C35 -174.2(4) .
C39 C34 C35 C36 -0.8(6) .
C33 C34 C35 C36 174.8(4) .
C34 C35 C36 C37 0.8(6) .
C34 C35 C36 C40 -176.6(4) .
C35 C36 C37 C38 0.0(8) .
C40 C36 C37 C38 177.4(5) .
C36 C37 C38 C39 -0.8(9) .
C37 C38 C39 C34 0.8(9) .
C35 C34 C39 C38 0.0(7) .
C33 C34 C39 C38 -175.7(5) .
Cd2 O9 C40 O10 1.7(4) 1_655
Cd2 O9 C40 C36 -177.1(3) 1_655
Cd2 O10 C40 O9 -1.9(5) 1_655
Cd2 O10 C40 C36 176.9(3) 1_655
C35 C36 C40 O9 -11.6(6) .
C37 C36 C40 O9 171.0(4) .
C35 C36 C40 O10 169.5(4) .
C37 C36 C40 O10 -7.9(6) .
